data_7038135
loop_
_publ_author_name
'Saini, Anoop Kumar'
'Srivastava, Mansi'
'Sharma, Vinay'
'Mishra, Veenu'
'Mobin, Shaikh M.'

_publ_section_title
;
 A highly selective, sensitive and reversible fluorescence chemosensor for
 Zn(2+) and its cell viability.
;
_journal_issue 9
_journal_name_full 'Dalton transactions (Cambridge, England : 2003)'
_journal_page_first 3927
_journal_page_last 3935
_journal_paper_doi 10.1039/c5dt04945h
_journal_volume 45
_journal_year 2016
_chemical_formula_sum 'C62 H48 N4 O4 Zn2'
_chemical_formula_weight 1043.78
_space_group_crystal_system trigonal
_space_group_IT_number 148
_space_group_name_Hall '-R 3'
_space_group_name_H-M_alt 'R -3 :H'
_symmetry_space_group_name_Hall '-R 3'
_symmetry_space_group_name_H-M 'R -3 :H'
_atom_sites_solution_hydrogens geom
_audit_creation_method SHELXL-2014/7
_audit_update_record
;
2015-12-18 deposited with the CCDC.
2016-01-25 downloaded from the CCDC.
;
_cell_angle_alpha 90
_cell_angle_beta 90
_cell_angle_gamma 120
_cell_formula_units_Z 9
_cell_length_a 35.3364(6)
_cell_length_b 35.3364(6)
_cell_length_c 10.7274(2)
_cell_measurement_reflns_used 6888
_cell_measurement_temperature 150(2)
_cell_measurement_theta_max 29.9380
_cell_measurement_theta_min 3.4620
_cell_volume 11600.3(4)
_computing_cell_refinement 'CrysAlis RED, Oxford Diffraction Ltd.,'
_computing_data_collection 'CrysAlis CCD, Oxford Diffraction Ltd.,'
_computing_data_reduction 'CrysAlis RED, Oxford Diffraction Ltd.,'
_computing_molecular_graphics Ortep3
_computing_publication_material Shelx97
_computing_structure_refinement 'SHELXL-2014/7 (Sheldrick, 2014)'
_computing_structure_solution 'SHELXS-97 (Sheldrick, 1997)'
_diffrn_ambient_temperature 150(2)
_diffrn_detector_area_resol_mean 15.9948
_diffrn_measured_fraction_theta_full 0.998
_diffrn_measured_fraction_theta_max 0.998
_diffrn_measurement_device_type 'OXFORD DIFFRACTION SUPER NOVA'
_diffrn_measurement_method \w/q-scan
_diffrn_radiation_monochromator graphite
_diffrn_radiation_source 'Micro-Focus (Mo) X-ray Source'
_diffrn_radiation_type MoK\a
_diffrn_radiation_wavelength 0.71073
_diffrn_reflns_av_R_equivalents 0.0450
_diffrn_reflns_av_unetI/netI 0.0285
_diffrn_reflns_laue_measured_fraction_full 0.998
_diffrn_reflns_laue_measured_fraction_max 0.998
_diffrn_reflns_limit_h_max 42
_diffrn_reflns_limit_h_min -41
_diffrn_reflns_limit_k_max 42
_diffrn_reflns_limit_k_min -42
_diffrn_reflns_limit_l_max 12
_diffrn_reflns_limit_l_min -12
_diffrn_reflns_number 28599
_diffrn_reflns_point_group_measured_fraction_full 0.998
_diffrn_reflns_point_group_measured_fraction_max 0.998
_diffrn_reflns_theta_full 24.997
_diffrn_reflns_theta_max 24.997
_diffrn_reflns_theta_min 3.050
_exptl_absorpt_coefficient_mu 0.983
_exptl_absorpt_correction_T_max 1.00000
_exptl_absorpt_correction_T_min 0.65830
_exptl_absorpt_correction_type multi-scan
_exptl_absorpt_process_details
;
CrysAlisPro, Agilent Technologies,
Version 1.171.37.35 (release 13-08-2014 CrysAlis171 .NET)
(compiled Aug 13 2014,18:06:01)
Empirical absorption correction using spherical harmonics,
 implemented in SCALE3 ABSPACK scaling algorithm.
;
_exptl_crystal_colour yellow
_exptl_crystal_density_diffrn 1.345
_exptl_crystal_density_method 'not measured'
_exptl_crystal_description block
_exptl_crystal_F_000 4860
_exptl_crystal_size_max 0.230
_exptl_crystal_size_mid 0.180
_exptl_crystal_size_min 0.130
_platon_squeeze_details
;
;
_refine_diff_density_max 0.278
_refine_diff_density_min -0.339
_refine_diff_density_rms 0.052
_refine_ls_extinction_method none
_refine_ls_goodness_of_fit_ref 1.065
_refine_ls_hydrogen_treatment constr
_refine_ls_matrix_type full
_refine_ls_number_parameters 328
_refine_ls_number_reflns 4541
_refine_ls_number_restraints 0
_refine_ls_restrained_S_all 1.065
_refine_ls_R_factor_all 0.0442
_refine_ls_R_factor_gt 0.0365
_refine_ls_shift/su_max 0.000
_refine_ls_shift/su_mean 0.000
_refine_ls_structure_factor_coef Fsqd
_refine_ls_weighting_details 'w=1/[\s^2^(Fo^2^)+(0.0430P)^2^+23.9397P] where P=(Fo^2^+2Fc^2^)/3'
_refine_ls_weighting_scheme calc
_refine_ls_wR_factor_gt 0.0926
_refine_ls_wR_factor_ref 0.0968
_reflns_Friedel_coverage 0.000
_reflns_number_gt 3910
_reflns_number_total 4541
_reflns_threshold_expression 'I > 2\s(I)'
_cod_data_source_file c5dt04945h2.cif
_cod_data_source_block 2
_cod_depositor_comments 'Adding full bibliography for 7038134--7038135.cif.'
_cod_database_code 7038135
_shelx_shelxl_version_number 2014/7
_shelx_space_group_comment
;
The symmetry employed for this shelxl refinement is uniquely defined
by the following loop, which should always be used as a source of
symmetry information in preference to the above space-group names.
They are only intended as comments.
;
_shelx_estimated_absorpt_t_min 0.805
_shelx_estimated_absorpt_t_max 0.883

loop_
_space_group_symop_operation_xyz
'x, y, z'
'-y, x-y, z'
'-x+y, -x, z'
'x+2/3, y+1/3, z+1/3'
'-y+2/3, x-y+1/3, z+1/3'
'-x+y+2/3, -x+1/3, z+1/3'
'x+1/3, y+2/3, z+2/3'
'-y+1/3, x-y+2/3, z+2/3'
'-x+y+1/3, -x+2/3, z+2/3'
'-x, -y, -z'
'y, -x+y, -z'
'x-y, x, -z'
'-x+2/3, -y+1/3, -z+1/3'
'y+2/3, -x+y+1/3, -z+1/3'
'x-y+2/3, x+1/3, -z+1/3'
'-x+1/3, -y+2/3, -z+2/3'
'y+1/3, -x+y+2/3, -z+2/3'
'x-y+1/3, x+2/3, -z+2/3'

loop_
_atom_site_label
_atom_site_type_symbol
_atom_site_fract_x
_atom_site_fract_y
_atom_site_fract_z
_atom_site_U_iso_or_equiv
_atom_site_adp_type
_atom_site_occupancy
_atom_site_site_symmetry_order
_atom_site_calc_flag
_atom_site_refinement_flags_posn
_atom_site_refinement_flags_adp
Zn1 Zn 0.31998(2) 0.10303(2) 0.90487(3) 0.03328(11) Uani 1 1 d . .
N1 N 0.36459(7) 0.16615(6) 0.91405(17) 0.0271(4) Uani 1 1 d . .
N2 N 0.28504(7) 0.07550(6) 1.05651(17) 0.0277(4) Uani 1 1 d . .
O1 O 0.36008(7) 0.08481(6) 0.85283(18) 0.0453(5) Uani 1 1 d . .
O2 O 0.27077(6) 0.08027(6) 0.79525(16) 0.0417(5) Uani 1 1 d . .
C1 C 0.39992(10) 0.10982(9) 0.8179(2) 0.0372(6) Uani 1 1 d . .
C2 C 0.42197(11) 0.08806(10) 0.7710(3) 0.0462(7) Uani 1 1 d . .
H2 H 0.4072 0.0577 0.7684 0.055 Uiso 1 1 calc R U
C3 C 0.46337(11) 0.11044(11) 0.7307(2) 0.0460(7) Uani 1 1 d . .
H3 H 0.4765 0.0951 0.7005 0.055 Uiso 1 1 calc R U
C4 C 0.48765(10) 0.15622(10) 0.7323(2) 0.0410(7) Uani 1 1 d . .
C5 C 0.53095(11) 0.17876(12) 0.6897(3) 0.0532(8) Uani 1 1 d . .
H5 H 0.5434 0.1630 0.6578 0.064 Uiso 1 1 calc R U
C6 C 0.55504(11) 0.22279(13) 0.6939(3) 0.0600(9) Uani 1 1 d . .
H6 H 0.5838 0.2370 0.6662 0.072 Uiso 1 1 calc R U
C7 C 0.53655(11) 0.24696(12) 0.7400(3) 0.0541(8) Uani 1 1 d . .
H7 H 0.5532 0.2773 0.7439 0.065 Uiso 1 1 calc R U
C8 C 0.49391(9) 0.22590(10) 0.7795(3) 0.0417(7) Uani 1 1 d . .
H8 H 0.4818 0.2424 0.8080 0.050 Uiso 1 1 calc R U
C9 C 0.46789(9) 0.18008(9) 0.7782(2) 0.0344(6) Uani 1 1 d . .
C10 C 0.42276(9) 0.15602(9) 0.8228(2) 0.0307(6) Uani 1 1 d . .
C11 C 0.40425(8) 0.18023(8) 0.8755(2) 0.0274(5) Uani 1 1 d . .
H11 H 0.4232 0.2102 0.8833 0.033 Uiso 1 1 calc R U
C12 C 0.23206(9) 0.04867(8) 0.8215(2) 0.0339(6) Uani 1 1 d . .
C13 C 0.20059(10) 0.03419(10) 0.7218(3) 0.0442(7) Uani 1 1 d . .
H13 H 0.2097 0.0463 0.6429 0.053 Uiso 1 1 calc R U
C14 C 0.15868(10) 0.00382(10) 0.7389(3) 0.0467(7) Uani 1 1 d . .
H14 H 0.1393 -0.0036 0.6726 0.056 Uiso 1 1 calc R U
C15 C 0.14303(9) -0.01728(9) 0.8545(3) 0.0422(7) Uani 1 1 d . .
C16 C 0.09860(10) -0.04881(10) 0.8726(4) 0.0547(9) Uani 1 1 d . .
H16 H 0.0789 -0.0549 0.8076 0.066 Uiso 1 1 calc R U
C17 C 0.08380(11) -0.07052(11) 0.9823(4) 0.0643(10) Uani 1 1 d . .
H17 H 0.0543 -0.0906 0.9929 0.077 Uiso 1 1 calc R U
C18 C 0.11334(11) -0.06248(10) 1.0790(3) 0.0618(10) Uani 1 1 d . .
H18 H 0.1036 -0.0780 1.1532 0.074 Uiso 1 1 calc R U
C19 C 0.15699(10) -0.03161(9) 1.0651(3) 0.0455(7) Uani 1 1 d . .
H19 H 0.1763 -0.0270 1.1299 0.055 Uiso 1 1 calc R U
C20 C 0.17285(9) -0.00695(8) 0.9549(2) 0.0352(6) Uani 1 1 d . .
C21 C 0.21779(8) 0.02853(8) 0.9396(2) 0.0307(6) Uani 1 1 d . .
C22 C 0.24408(8) 0.04585(8) 1.0495(2) 0.0292(5) Uani 1 1 d . .
H22 H 0.2300 0.0344 1.1250 0.035 Uiso 1 1 calc R U
C23 C 0.35578(7) 0.19685(7) 0.9765(2) 0.0238(5) Uani 1 1 d . .
C24 C 0.32765(8) 0.20899(8) 0.9204(2) 0.0270(5) Uani 1 1 d . .
C25 C 0.31821(8) 0.23718(8) 0.9851(2) 0.0282(5) Uani 1 1 d . .
H25 H 0.2994 0.2453 0.9486 0.034 Uiso 1 1 calc R U
C26 C 0.33548(8) 0.25403(8) 1.1023(2) 0.0283(5) Uani 1 1 d . .
C27 C 0.30290(8) 0.09173(7) 1.1791(2) 0.0253(5) Uani 1 1 d . .
C28 C 0.37392(7) 0.21246(7) 1.0953(2) 0.0231(5) Uani 1 1 d . .
C29 C 0.30960(9) 0.19343(9) 0.7914(2) 0.0376(6) Uani 1 1 d . .
H29A H 0.3332 0.2039 0.7328 0.045 Uiso 1 1 calc R U
H29B H 0.2906 0.2045 0.7693 0.045 Uiso 1 1 calc R U
H29C H 0.2935 0.1621 0.7901 0.045 Uiso 1 1 calc R U
C30 C 0.32482(11) 0.28540(10) 1.1663(3) 0.0442(7) Uani 1 1 d . .
H30A H 0.3504 0.3139 1.1686 0.053 Uiso 1 1 calc R U
H30B H 0.3152 0.2756 1.2499 0.053 Uiso 1 1 calc R U
H30C H 0.3020 0.2868 1.1214 0.053 Uiso 1 1 calc R U
C31 C 0.40291(8) 0.19794(8) 1.1569(2) 0.0277(5) Uani 1 1 d . .
H31A H 0.4328 0.2177 1.1348 0.033 Uiso 1 1 calc R U
H31B H 0.3947 0.1690 1.1293 0.033 Uiso 1 1 calc R U
H31C H 0.3996 0.1979 1.2457 0.033 Uiso 1 1 calc R U

loop_
_atom_site_aniso_label
_atom_site_aniso_U_11
_atom_site_aniso_U_22
_atom_site_aniso_U_33
_atom_site_aniso_U_23
_atom_site_aniso_U_13
_atom_site_aniso_U_12
Zn1 0.03899(19) 0.02705(18) 0.02583(17) -0.00574(11) 0.00199(12) 0.01053(14)
N1 0.0319(11) 0.0279(11) 0.0202(10) -0.0028(8) 0.0008(8) 0.0141(9)
N2 0.0323(12) 0.0227(10) 0.0243(10) -0.0048(8) -0.0033(8) 0.0108(9)
O1 0.0532(13) 0.0331(10) 0.0484(12) -0.0086(9) 0.0056(10) 0.0207(10)
O2 0.0472(12) 0.0369(11) 0.0249(9) -0.0024(8) -0.0035(8) 0.0089(9)
C1 0.0563(19) 0.0427(16) 0.0225(12) -0.0071(11) -0.0038(12) 0.0323(15)
C2 0.069(2) 0.0474(18) 0.0377(15) -0.0102(13) -0.0045(14) 0.0405(17)
C3 0.072(2) 0.063(2) 0.0299(14) -0.0111(13) -0.0050(14) 0.0531(19)
C4 0.0557(18) 0.068(2) 0.0210(12) -0.0010(12) 0.0006(12) 0.0472(17)
C5 0.062(2) 0.079(3) 0.0445(17) 0.0007(16) 0.0079(15) 0.054(2)
C6 0.049(2) 0.089(3) 0.059(2) 0.0101(18) 0.0211(16) 0.047(2)
C7 0.0475(19) 0.060(2) 0.060(2) 0.0109(16) 0.0147(15) 0.0311(17)
C8 0.0446(17) 0.0541(18) 0.0403(15) 0.0083(13) 0.0125(13) 0.0351(15)
C9 0.0456(16) 0.0494(17) 0.0206(12) 0.0018(11) 0.0016(11) 0.0330(14)
C10 0.0422(15) 0.0385(15) 0.0200(12) -0.0019(10) -0.0012(10) 0.0266(13)
C11 0.0342(14) 0.0278(13) 0.0202(11) -0.0009(9) -0.0008(10) 0.0156(11)
C12 0.0427(16) 0.0290(14) 0.0289(13) -0.0091(10) -0.0078(11) 0.0172(13)
C13 0.061(2) 0.0425(17) 0.0295(14) -0.0107(12) -0.0141(13) 0.0262(16)
C14 0.0499(19) 0.0440(17) 0.0462(17) -0.0223(14) -0.0235(14) 0.0235(15)
C15 0.0390(16) 0.0317(15) 0.0554(18) -0.0227(13) -0.0114(13) 0.0172(13)
C16 0.0376(17) 0.0395(17) 0.082(2) -0.0328(17) -0.0175(16) 0.0155(15)
C17 0.0380(18) 0.0386(18) 0.095(3) -0.0250(19) 0.0064(19) 0.0029(15)
C18 0.054(2) 0.0393(18) 0.066(2) -0.0126(16) 0.0158(17) 0.0034(16)
C19 0.0427(17) 0.0335(15) 0.0439(16) -0.0088(12) 0.0020(13) 0.0067(13)
C20 0.0368(15) 0.0275(13) 0.0387(14) -0.0151(11) -0.0036(11) 0.0141(12)
C21 0.0341(14) 0.0251(13) 0.0288(13) -0.0074(10) -0.0035(10) 0.0118(11)
C22 0.0368(14) 0.0216(12) 0.0273(12) -0.0030(9) 0.0008(10) 0.0132(11)
C23 0.0246(12) 0.0199(11) 0.0222(11) -0.0004(9) 0.0032(9) 0.0076(10)
C24 0.0260(12) 0.0269(13) 0.0223(12) 0.0005(9) -0.0004(9) 0.0090(11)
C25 0.0288(13) 0.0281(13) 0.0291(12) 0.0017(10) -0.0014(10) 0.0152(11)
C26 0.0320(13) 0.0245(12) 0.0267(12) -0.0008(10) 0.0019(10) 0.0129(11)
C27 0.0276(12) 0.0218(12) 0.0197(11) -0.0019(9) 0.0003(9) 0.0074(10)
C28 0.0205(12) 0.0206(12) 0.0224(11) 0.0004(9) 0.0014(9) 0.0060(10)
C29 0.0443(16) 0.0444(16) 0.0265(13) -0.0048(11) -0.0069(11) 0.0240(14)
C30 0.0611(19) 0.0448(17) 0.0408(16) -0.0083(13) -0.0045(14) 0.0370(16)
C31 0.0280(13) 0.0268(13) 0.0263(12) -0.0010(10) -0.0029(10) 0.0121(11)

loop_
_atom_type_symbol
_atom_type_description
_atom_type_scat_dispersion_real
_atom_type_scat_dispersion_imag
_atom_type_scat_source
C C 0.0033 0.0016 'International Tables Vol C Tables 4.2.6.8 and 6.1.1.4'
H H 0.0000 0.0000 'International Tables Vol C Tables 4.2.6.8 and 6.1.1.4'
N N 0.0061 0.0033 'International Tables Vol C Tables 4.2.6.8 and 6.1.1.4'
O O 0.0106 0.0060 'International Tables Vol C Tables 4.2.6.8 and 6.1.1.4'
Zn Zn 0.2839 1.4301 'International Tables Vol C Tables 4.2.6.8 and 6.1.1.4'

loop_
_geom_angle_atom_site_label_1
_geom_angle_atom_site_label_2
_geom_angle_atom_site_label_3
_geom_angle
_geom_angle_site_symmetry_1
_geom_angle_site_symmetry_3
O1 Zn1 O2 110.52(9) . .
O1 Zn1 N2 117.41(9) . .
O2 Zn1 N2 94.94(8) . .
O1 Zn1 N1 94.98(8) . .
O2 Zn1 N1 123.14(8) . .
N2 Zn1 N1 117.42(8) . .
C11 N1 C23 117.3(2) . .
C11 N1 Zn1 120.86(16) . .
C23 N1 Zn1 121.39(15) . .
C22 N2 C27 117.5(2) . .
C22 N2 Zn1 121.31(16) . .
C27 N2 Zn1 120.72(15) . .
C1 O1 Zn1 126.47(17) . .
C12 O2 Zn1 125.23(16) . .
O1 C1 C10 125.3(2) . .
O1 C1 C2 115.8(3) . .
C10 C1 C2 118.9(3) . .
C3 C2 C1 121.5(3) . .
C3 C2 H2 119.2 . .
C1 C2 H2 119.2 . .
C2 C3 C4 122.3(3) . .
C2 C3 H3 118.8 . .
C4 C3 H3 118.8 . .
C3 C4 C5 121.1(3) . .
C3 C4 C9 119.3(3) . .
C5 C4 C9 119.7(3) . .
C6 C5 C4 121.6(3) . .
C6 C5 H5 119.2 . .
C4 C5 H5 119.2 . .
C5 C6 C7 119.8(3) . .
C5 C6 H6 120.1 . .
C7 C6 H6 120.1 . .
C8 C7 C6 119.9(3) . .
C8 C7 H7 120.0 . .
C6 C7 H7 120.0 . .
C7 C8 C9 122.0(3) . .
C7 C8 H8 119.0 . .
C9 C8 H8 119.0 . .
C8 C9 C4 116.9(3) . .
C8 C9 C10 124.1(2) . .
C4 C9 C10 118.9(3) . .
C1 C10 C11 122.6(2) . .
C1 C10 C9 119.1(2) . .
C11 C10 C9 118.3(2) . .
N1 C11 C10 128.8(2) . .
N1 C11 H11 115.6 . .
C10 C11 H11 115.6 . .
O2 C12 C21 125.9(2) . .
O2 C12 C13 116.2(2) . .
C21 C12 C13 117.9(2) . .
C14 C13 C12 122.1(3) . .
C14 C13 H13 118.9 . .
C12 C13 H13 118.9 . .
C13 C14 C15 122.0(3) . .
C13 C14 H14 119.0 . .
C15 C14 H14 119.0 . .
C14 C15 C16 121.7(3) . .
C14 C15 C20 119.1(3) . .
C16 C15 C20 119.2(3) . .
C17 C16 C15 121.8(3) . .
C17 C16 H16 119.1 . .
C15 C16 H16 119.1 . .
C16 C17 C18 119.4(3) . .
C16 C17 H17 120.3 . .
C18 C17 H17 120.3 . .
C19 C18 C17 120.4(3) . .
C19 C18 H18 119.8 . .
C17 C18 H18 119.8 . .
C18 C19 C20 121.4(3) . .
C18 C19 H19 119.3 . .
C20 C19 H19 119.3 . .
C19 C20 C15 117.6(3) . .
C19 C20 C21 123.5(2) . .
C15 C20 C21 119.0(2) . .
C12 C21 C22 121.9(2) . .
C12 C21 C20 119.5(2) . .
C22 C21 C20 117.9(2) . .
N2 C22 C21 128.0(2) . .
N2 C22 H22 116.0 . .
C21 C22 H22 116.0 . .
C24 C23 C28 121.5(2) . .
C24 C23 N1 119.1(2) . .
C28 C23 N1 119.3(2) . .
C25 C24 C23 117.9(2) . .
C25 C24 C29 120.8(2) . .
C23 C24 C29 121.2(2) . .
C24 C25 C26 123.2(2) . .
C24 C25 H25 118.4 . .
C26 C25 H25 118.4 . .
C27 C26 C25 117.1(2) 13_557 .
C27 C26 C30 122.3(2) 13_557 .
C25 C26 C30 120.6(2) . .
C26 C27 C28 122.7(2) 13_557 13_557
C26 C27 N2 118.5(2) 13_557 .
C28 C27 N2 118.7(2) 13_557 .
C27 C28 C23 117.6(2) 13_557 .
C27 C28 C31 121.3(2) 13_557 .
C23 C28 C31 121.1(2) . .
C24 C29 H29A 109.5 . .
C24 C29 H29B 109.5 . .
H29A C29 H29B 109.5 . .
C24 C29 H29C 109.5 . .
H29A C29 H29C 109.5 . .
H29B C29 H29C 109.5 . .
C26 C30 H30A 109.5 . .
C26 C30 H30B 109.5 . .
H30A C30 H30B 109.5 . .
C26 C30 H30C 109.5 . .
H30A C30 H30C 109.5 . .
H30B C30 H30C 109.5 . .
C28 C31 H31A 109.5 . .
C28 C31 H31B 109.5 . .
H31A C31 H31B 109.5 . .
C28 C31 H31C 109.5 . .
H31A C31 H31C 109.5 . .
H31B C31 H31C 109.5 . .

loop_
_geom_bond_atom_site_label_1
_geom_bond_atom_site_label_2
_geom_bond_distance
_geom_bond_site_symmetry_2
Zn1 O1 1.910(2) .
Zn1 O2 1.9118(18) .
Zn1 N2 1.979(2) .
Zn1 N1 1.988(2) .
N1 C11 1.298(3) .
N1 C23 1.436(3) .
N2 C22 1.297(3) .
N2 C27 1.447(3) .
O1 C1 1.288(3) .
O2 C12 1.292(3) .
C1 C10 1.415(4) .
C1 C2 1.432(4) .
C2 C3 1.340(4) .
C2 H2 0.9300 .
C3 C4 1.402(4) .
C3 H3 0.9300 .
C4 C5 1.402(4) .
C4 C9 1.425(4) .
C5 C6 1.350(5) .
C5 H5 0.9300 .
C6 C7 1.400(4) .
C6 H6 0.9300 .
C7 C8 1.372(4) .
C7 H7 0.9300 .
C8 C9 1.407(4) .
C8 H8 0.9300 .
C9 C10 1.462(4) .
C10 C11 1.428(3) .
C11 H11 0.9300 .
C12 C21 1.417(4) .
C12 C13 1.440(4) .
C13 C14 1.337(4) .
C13 H13 0.9300 .
C14 C15 1.410(4) .
C14 H14 0.9300 .
C15 C16 1.412(4) .
C15 C20 1.421(4) .
C16 C17 1.359(5) .
C16 H16 0.9300 .
C17 C18 1.396(5) .
C17 H17 0.9300 .
C18 C19 1.382(4) .
C18 H18 0.9300 .
C19 C20 1.408(4) .
C19 H19 0.9300 .
C20 C21 1.459(4) .
C21 C22 1.435(3) .
C22 H22 0.9300 .
C23 C24 1.400(3) .
C23 C28 1.409(3) .
C24 C25 1.385(3) .
C24 C29 1.508(3) .
C25 C26 1.394(3) .
C25 H25 0.9300 .
C26 C27 1.393(3) 13_557
C26 C30 1.503(3) .
C27 C26 1.393(3) 13_557
C27 C28 1.400(3) 13_557
C28 C27 1.400(3) 13_557
C28 C31 1.508(3) .
C29 H29A 0.9600 .
C29 H29B 0.9600 .
C29 H29C 0.9600 .
C30 H30A 0.9600 .
C30 H30B 0.9600 .
C30 H30C 0.9600 .
C31 H31A 0.9600 .
C31 H31B 0.9600 .
C31 H31C 0.9600 .

loop_
_geom_torsion_atom_site_label_1
_geom_torsion_atom_site_label_2
_geom_torsion_atom_site_label_3
_geom_torsion_atom_site_label_4
_geom_torsion
_geom_torsion_site_symmetry_4
Zn1 O1 C1 C10 6.3(4) .
Zn1 O1 C1 C2 -173.81(18) .
O1 C1 C2 C3 179.4(3) .
C10 C1 C2 C3 -0.7(4) .
C1 C2 C3 C4 0.3(4) .
C2 C3 C4 C5 179.9(3) .
C2 C3 C4 C9 0.0(4) .
C3 C4 C5 C6 -178.2(3) .
C9 C4 C5 C6 1.7(4) .
C4 C5 C6 C7 -0.9(5) .
C5 C6 C7 C8 -0.7(5) .
C6 C7 C8 C9 1.6(5) .
C7 C8 C9 C4 -0.8(4) .
C7 C8 C9 C10 178.1(3) .
C3 C4 C9 C8 179.1(2) .
C5 C4 C9 C8 -0.8(4) .
C3 C4 C9 C10 0.2(4) .
C5 C4 C9 C10 -179.8(2) .
O1 C1 C10 C11 4.0(4) .
C2 C1 C10 C11 -175.9(2) .
O1 C1 C10 C9 -179.3(2) .
C2 C1 C10 C9 0.8(3) .
C8 C9 C10 C1 -179.4(2) .
C4 C9 C10 C1 -0.6(3) .
C8 C9 C10 C11 -2.6(4) .
C4 C9 C10 C11 176.3(2) .
C23 N1 C11 C10 173.1(2) .
Zn1 N1 C11 C10 0.3(3) .
C1 C10 C11 N1 -7.5(4) .
C9 C10 C11 N1 175.8(2) .
Zn1 O2 C12 C21 7.5(4) .
Zn1 O2 C12 C13 -175.02(18) .
O2 C12 C13 C14 -175.4(3) .
C21 C12 C13 C14 2.3(4) .
C12 C13 C14 C15 -2.7(5) .
C13 C14 C15 C16 179.0(3) .
C13 C14 C15 C20 -1.8(4) .
C14 C15 C16 C17 177.2(3) .
C20 C15 C16 C17 -2.0(4) .
C15 C16 C17 C18 -1.8(5) .
C16 C17 C18 C19 2.3(5) .
C17 C18 C19 C20 1.1(5) .
C18 C19 C20 C15 -4.8(4) .
C18 C19 C20 C21 174.6(3) .
C14 C15 C20 C19 -174.0(3) .
C16 C15 C20 C19 5.2(4) .
C14 C15 C20 C21 6.6(4) .
C16 C15 C20 C21 -174.2(2) .
O2 C12 C21 C22 9.1(4) .
C13 C12 C21 C22 -168.4(2) .
O2 C12 C21 C20 180.0(2) .
C13 C12 C21 C20 2.5(4) .
C19 C20 C21 C12 173.7(3) .
C15 C20 C21 C12 -6.9(4) .
C19 C20 C21 C22 -15.0(4) .
C15 C20 C21 C22 164.4(2) .
C27 N2 C22 C21 172.0(2) .
Zn1 N2 C22 C21 -0.4(4) .
C12 C21 C22 N2 -12.8(4) .
C20 C21 C22 N2 176.1(2) .
C11 N1 C23 C24 114.2(2) .
Zn1 N1 C23 C24 -73.1(2) .
C11 N1 C23 C28 -68.8(3) .
Zn1 N1 C23 C28 103.9(2) .
C28 C23 C24 C25 0.3(3) .
N1 C23 C24 C25 177.2(2) .
C28 C23 C24 C29 177.8(2) .
N1 C23 C24 C29 -5.3(3) .
C23 C24 C25 C26 0.3(4) .
C29 C24 C25 C26 -177.2(2) .
C24 C25 C26 C27 0.5(4) 13_557
C24 C25 C26 C30 178.5(2) .
C22 N2 C27 C26 107.5(3) 13_557
Zn1 N2 C27 C26 -80.1(2) 13_557
C22 N2 C27 C28 -75.5(3) 13_557
Zn1 N2 C27 C28 96.9(2) 13_557
C24 C23 C28 C27 -1.7(3) 13_557
N1 C23 C28 C27 -178.6(2) 13_557
C24 C23 C28 C31 177.8(2) .
N1 C23 C28 C31 0.9(3) .

loop_
_platon_squeeze_void_nr
_platon_squeeze_void_average_x
_platon_squeeze_void_average_y
_platon_squeeze_void_average_z
_platon_squeeze_void_volume
_platon_squeeze_void_count_electrons
_platon_squeeze_void_content
1 0.000 0.000 -0.004 311 18 ' '
2 0.014 0.628 0.034 14 0 ' '
3 0.039 0.720 0.367 14 0 ' '
4 0.053 0.348 0.299 14 0 ' '
5 0.333 0.667 0.772 310 18 ' '
6 0.280 0.319 0.367 14 0 ' '
7 0.295 0.947 0.299 14 0 ' '
8 0.319 0.039 0.633 14 0 ' '
9 0.348 0.295 0.701 14 0 ' '
10 0.372 0.386 0.034 14 0 ' '
11 0.386 0.014 0.966 14 0 ' '
12 0.667 0.333 0.438 310 18 ' '
13 0.614 0.986 0.034 14 0 ' '
14 0.628 0.614 0.966 14 0 ' '
15 0.652 0.705 0.299 14 0 ' '
16 0.681 0.961 0.367 14 0 ' '
17 0.705 0.053 0.701 14 0 ' '
18 0.720 0.681 0.633 14 0 ' '
19 0.947 0.652 0.701 14 0 ' '
20 0.961 0.280 0.633 14 0 ' '
21 0.986 0.372 0.966 14 0 ' '
